data_7205470
loop_
_publ_author_name
'Paton, Andrew S.'
'Morse, Graham E.'
'Lough, Alan J.'
'Bender, Timothy P.'

_publ_section_title
;
 Observations regarding the crystal structures of non-halogenated
 phenoxyboronsubphthalocyanines having para substituents on the phenoxy
 group
;
_journal_issue 3
_journal_name_full CrystEngComm
_journal_page_first 914
_journal_paper_doi 10.1039/c0ce00599a
_journal_volume 13
_journal_year 2011
_chemical_formula_moiety 'C30 H17 B N6 O'
_chemical_formula_sum 'C30 H17 B N6 O'
_chemical_formula_weight 488.31
_chemical_name_systematic
;
?
;
_space_group_IT_number 2
_symmetry_cell_setting triclinic
_symmetry_space_group_name_Hall '-P 1'
_symmetry_space_group_name_H-M 'P -1'
_atom_sites_solution_hydrogens geom
_atom_sites_solution_primary direct
_atom_sites_solution_secondary difmap
_audit_creation_method SHELXL-97
_cell_angle_alpha 85.893(2)
_cell_angle_beta 77.4510(19)
_cell_angle_gamma 66.043(2)
_cell_formula_units_Z 2
_cell_length_a 10.0492(5)
_cell_length_b 10.7503(4)
_cell_length_c 11.8342(5)
_cell_measurement_reflns_used 12024
_cell_measurement_temperature 150(1)
_cell_measurement_theta_max 27.5
_cell_measurement_theta_min 2.6
_cell_volume 1140.22(9)
_computing_cell_refinement 'Denzo-SMN (Otwinowski & Minor, 1997)'
_computing_data_collection 'Collect (Nonius B.V., 1997-2002)'
_computing_data_reduction Denzo-SMN
_computing_molecular_graphics 'PLATON (Spek, 2003)'
_computing_publication_material 'SHELXTL V6.1'
_computing_structure_refinement 'SHELXTL V6.1 (Sheldrick, 2008)'
_computing_structure_solution 'SIR-92 (Altomare et al., 1994)'
_diffrn_ambient_temperature 150(2)
_diffrn_detector_area_resol_mean 9
_diffrn_measured_fraction_theta_full 0.994
_diffrn_measured_fraction_theta_max 0.987
_diffrn_measurement_device_type 'Nonius KappaCCD'
_diffrn_measurement_method '\f scans and \w scans with \k offsets'
_diffrn_radiation_monochromator graphite
_diffrn_radiation_source 'fine-focus sealed tube'
_diffrn_radiation_type MoK\a
_diffrn_radiation_wavelength 0.71073
_diffrn_reflns_av_R_equivalents 0.0396
_diffrn_reflns_av_sigmaI/netI 0.0508
_diffrn_reflns_limit_h_max 13
_diffrn_reflns_limit_h_min -12
_diffrn_reflns_limit_k_max 13
_diffrn_reflns_limit_k_min -13
_diffrn_reflns_limit_l_max 15
_diffrn_reflns_limit_l_min -15
_diffrn_reflns_number 12024
_diffrn_reflns_theta_full 27.46
_diffrn_reflns_theta_max 27.46
_diffrn_reflns_theta_min 2.57
_diffrn_standards_number 0
_exptl_absorpt_coefficient_mu 0.090
_exptl_absorpt_correction_T_max 0.982
_exptl_absorpt_correction_T_min 0.848
_exptl_absorpt_correction_type multi-scan
_exptl_absorpt_process_details
;
multi-scan from symmetry-related measurements
Sortav (Blessing 1995)
;
_exptl_crystal_colour red
_exptl_crystal_density_diffrn 1.422
_exptl_crystal_density_method 'not measured'
_exptl_crystal_description block
_exptl_crystal_F_000 504
_exptl_crystal_size_max 0.30
_exptl_crystal_size_mid 0.26
_exptl_crystal_size_min 0.20
_refine_diff_density_max 0.277
_refine_diff_density_min -0.257
_refine_diff_density_rms 0.052
_refine_ls_extinction_method none
_refine_ls_goodness_of_fit_ref 1.055
_refine_ls_hydrogen_treatment constr
_refine_ls_matrix_type full
_refine_ls_number_parameters 343
_refine_ls_number_reflns 5140
_refine_ls_number_restraints 0
_refine_ls_restrained_S_all 1.055
_refine_ls_R_factor_all 0.0790
_refine_ls_R_factor_gt 0.0519
_refine_ls_shift/su_max 0.000
_refine_ls_shift/su_mean 0.000
_refine_ls_structure_factor_coef Fsqd
_refine_ls_weighting_details 'calc w=1/[\s^2^(Fo^2^)+(0.0786P)^2^+0.1413P] where P=(Fo^2^+2Fc^2^)/3'
_refine_ls_weighting_scheme calc
_refine_ls_wR_factor_gt 0.1262
_refine_ls_wR_factor_ref 0.1448
_reflns_number_gt 3704
_reflns_number_total 5140
_reflns_threshold_expression I>2\s(I)
_cod_data_source_file C0CE00599A.TXT
_cod_data_source_block k0970
_cod_depositor_comments
;
The following automatic conversions were performed:
'_symmetry_cell_setting' value 'Triclinic' changed to 'triclinic'
according to '/home/saulius/struct/CIF-dictionaries/cif_core.dic'
dictionary named 'cif_core.dic' version 2.4.1 from 2010-06-29.

Automatic conversion script
Id: cif_fix_enum 1555 2011-01-17 13:19:09Z saulius 
;
_cod_database_code 7205470

loop_
_symmetry_equiv_pos_as_xyz
'x, y, z'
'-x, -y, -z'

loop_
_atom_site_label
_atom_site_type_symbol
_atom_site_fract_x
_atom_site_fract_y
_atom_site_fract_z
_atom_site_U_iso_or_equiv
_atom_site_adp_type
_atom_site_occupancy
_atom_site_symmetry_multiplicity
_atom_site_calc_flag
_atom_site_refinement_flags
_atom_site_disorder_assembly
_atom_site_disorder_group
O1 O 0.60760(13) 0.58378(11) 0.39790(9) 0.0292(3) Uani 1 1 d . . .
N1 N 0.82783(16) 0.20367(13) 0.37264(11) 0.0283(3) Uani 1 1 d . . .
N2 N 0.86239(16) 0.41103(13) 0.36357(11) 0.0267(3) Uani 1 1 d . . .
N3 N 0.99314(16) 0.54962(13) 0.28167(12) 0.0291(3) Uani 1 1 d . . .
N4 N 0.78662(15) 0.55809(13) 0.21079(11) 0.0265(3) Uani 1 1 d . . .
N5 N 0.66814(16) 0.50176(13) 0.08143(12) 0.0274(3) Uani 1 1 d . . .
N6 N 0.69748(15) 0.38663(13) 0.26013(11) 0.0260(3) Uani 1 1 d . . .
C1 C 0.89807(19) 0.27838(16) 0.39799(13) 0.0272(4) Uani 1 1 d . . .
C2 C 1.0393(2) 0.23590(16) 0.43364(14) 0.0287(4) Uani 1 1 d . . .
C3 C 1.1299(2) 0.11469(17) 0.47758(14) 0.0318(4) Uani 1 1 d . . .
H3A H 1.0971 0.0433 0.4986 0.038 Uiso 1 1 calc R . .
C4 C 1.2688(2) 0.10120(18) 0.48976(15) 0.0361(4) Uani 1 1 d . . .
H4A H 1.3313 0.0193 0.5200 0.043 Uiso 1 1 calc R . .
C5 C 1.3202(2) 0.20455(18) 0.45889(16) 0.0381(4) Uani 1 1 d . . .
H5A H 1.4164 0.1917 0.4683 0.046 Uiso 1 1 calc R . .
C6 C 1.2315(2) 0.32551(18) 0.41461(15) 0.0347(4) Uani 1 1 d . . .
H6A H 1.2663 0.3955 0.3927 0.042 Uiso 1 1 calc R . .
C7 C 1.0911(2) 0.34202(16) 0.40301(14) 0.0293(4) Uani 1 1 d . . .
C8 C 0.9790(2) 0.44920(16) 0.35189(14) 0.0277(4) Uani 1 1 d . . .
C9 C 0.90023(19) 0.59762(16) 0.20799(14) 0.0280(4) Uani 1 1 d . . .
C10 C 0.91203(19) 0.66874(15) 0.09916(14) 0.0284(4) Uani 1 1 d . . .
C11 C 0.9993(2) 0.74002(17) 0.05122(15) 0.0329(4) Uani 1 1 d . . .
H11A H 1.0681 0.7482 0.0909 0.039 Uiso 1 1 calc R . .
C12 C 0.9831(2) 0.79829(18) -0.05548(16) 0.0373(4) Uani 1 1 d . . .
H12A H 1.0380 0.8510 -0.0876 0.045 Uiso 1 1 calc R . .
C13 C 0.8876(2) 0.78133(17) -0.11711(15) 0.0353(4) Uani 1 1 d . . .
H13A H 0.8798 0.8221 -0.1906 0.042 Uiso 1 1 calc R . .
C14 C 0.8042(2) 0.70663(16) -0.07369(15) 0.0310(4) Uani 1 1 d . . .
H14A H 0.7424 0.6925 -0.1173 0.037 Uiso 1 1 calc R . .
C15 C 0.81406(19) 0.65268(15) 0.03666(14) 0.0282(4) Uani 1 1 d . . .
C16 C 0.74116(19) 0.57243(15) 0.10831(14) 0.0267(4) Uani 1 1 d . . .
C17 C 0.65608(19) 0.40376(16) 0.15572(14) 0.0271(4) Uani 1 1 d . . .
C18 C 0.63645(18) 0.28128(16) 0.13484(14) 0.0273(4) Uani 1 1 d . . .
C19 C 0.5949(2) 0.24237(17) 0.04295(15) 0.0312(4) Uani 1 1 d . . .
H19A H 0.5643 0.3033 -0.0176 0.037 Uiso 1 1 calc R . .
C20 C 0.5998(2) 0.11183(17) 0.04282(16) 0.0339(4) Uani 1 1 d . . .
H20A H 0.5690 0.0838 -0.0177 0.041 Uiso 1 1 calc R . .
C21 C 0.6488(2) 0.02070(17) 0.12963(15) 0.0330(4) Uani 1 1 d . . .
H21A H 0.6503 -0.0680 0.1270 0.040 Uiso 1 1 calc R . .
C22 C 0.6951(2) 0.05615(16) 0.21929(15) 0.0311(4) Uani 1 1 d . . .
H22A H 0.7318 -0.0078 0.2765 0.037 Uiso 1 1 calc R . .
C23 C 0.68659(19) 0.18877(16) 0.22361(14) 0.0271(4) Uani 1 1 d . . .
C24 C 0.73479(19) 0.25617(16) 0.29936(14) 0.0270(4) Uani 1 1 d . . .
C25 C 0.4836(2) 0.66691(16) 0.35569(14) 0.0286(4) Uani 1 1 d . . .
C26 C 0.3709(2) 0.62402(19) 0.35664(16) 0.0362(4) Uani 1 1 d . . .
H26A H 0.3784 0.5378 0.3871 0.043 Uiso 1 1 calc R . .
C27 C 0.2468(2) 0.7070(2) 0.31311(17) 0.0439(5) Uani 1 1 d . . .
H27A H 0.1702 0.6769 0.3127 0.053 Uiso 1 1 calc R . .
C28 C 0.2346(2) 0.8339(2) 0.27019(17) 0.0463(5) Uani 1 1 d . . .
H28A H 0.1493 0.8910 0.2409 0.056 Uiso 1 1 calc R . .
C29 C 0.3467(2) 0.87704(19) 0.27021(16) 0.0417(5) Uani 1 1 d . . .
H29A H 0.3384 0.9639 0.2408 0.050 Uiso 1 1 calc R . .
C30 C 0.4711(2) 0.79424(17) 0.31289(15) 0.0331(4) Uani 1 1 d . . .
H30A H 0.5478 0.8244 0.3130 0.040 Uiso 1 1 calc R . .
B1 B 0.7286(2) 0.49110(18) 0.31435(16) 0.0271(4) Uani 1 1 d . . .

loop_
_atom_site_aniso_label
_atom_site_aniso_U_11
_atom_site_aniso_U_22
_atom_site_aniso_U_33
_atom_site_aniso_U_23
_atom_site_aniso_U_13
_atom_site_aniso_U_12
O1 0.0328(7) 0.0288(6) 0.0258(6) 0.0006(4) -0.0072(5) -0.0115(5)
N1 0.0338(8) 0.0303(7) 0.0243(7) 0.0027(5) -0.0076(6) -0.0158(6)
N2 0.0314(8) 0.0247(7) 0.0261(7) 0.0025(5) -0.0074(6) -0.0128(6)
N3 0.0327(8) 0.0263(7) 0.0315(8) 0.0019(6) -0.0099(6) -0.0136(6)
N4 0.0292(8) 0.0253(7) 0.0271(7) 0.0019(5) -0.0080(6) -0.0120(6)
N5 0.0291(8) 0.0241(7) 0.0292(7) 0.0032(5) -0.0085(6) -0.0099(6)
N6 0.0280(8) 0.0253(7) 0.0259(7) 0.0028(5) -0.0069(6) -0.0116(6)
C1 0.0328(9) 0.0266(8) 0.0218(8) 0.0029(6) -0.0053(7) -0.0119(7)
C2 0.0338(10) 0.0296(8) 0.0224(8) -0.0007(6) -0.0081(7) -0.0109(7)
C3 0.0408(11) 0.0295(8) 0.0248(9) 0.0019(7) -0.0107(8) -0.0122(8)
C4 0.0407(11) 0.0340(9) 0.0314(9) 0.0022(7) -0.0156(8) -0.0092(8)
C5 0.0354(11) 0.0414(10) 0.0379(10) -0.0013(8) -0.0157(8) -0.0115(9)
C6 0.0386(11) 0.0357(9) 0.0344(10) -0.0003(7) -0.0138(8) -0.0163(8)
C7 0.0359(10) 0.0296(8) 0.0251(8) -0.0004(6) -0.0097(7) -0.0140(7)
C8 0.0319(9) 0.0285(8) 0.0265(8) -0.0019(6) -0.0081(7) -0.0145(7)
C9 0.0294(9) 0.0239(8) 0.0324(9) -0.0005(6) -0.0065(7) -0.0121(7)
C10 0.0278(9) 0.0233(8) 0.0306(9) 0.0014(6) -0.0036(7) -0.0083(7)
C11 0.0291(9) 0.0301(8) 0.0377(10) 0.0013(7) -0.0029(8) -0.0123(7)
C12 0.0337(10) 0.0333(9) 0.0397(10) 0.0056(8) 0.0012(8) -0.0132(8)
C13 0.0371(11) 0.0320(9) 0.0295(9) 0.0049(7) -0.0011(8) -0.0101(8)
C14 0.0309(10) 0.0283(8) 0.0284(9) -0.0003(6) -0.0042(7) -0.0073(7)
C15 0.0285(9) 0.0221(7) 0.0298(9) 0.0006(6) -0.0039(7) -0.0070(7)
C16 0.0268(9) 0.0234(8) 0.0273(9) 0.0006(6) -0.0061(7) -0.0071(7)
C17 0.0248(9) 0.0280(8) 0.0280(9) 0.0012(6) -0.0072(7) -0.0094(7)
C18 0.0262(9) 0.0271(8) 0.0299(9) 0.0009(6) -0.0053(7) -0.0125(7)
C19 0.0311(10) 0.0322(9) 0.0322(9) 0.0033(7) -0.0110(7) -0.0128(8)
C20 0.0361(10) 0.0352(9) 0.0360(10) -0.0012(7) -0.0130(8) -0.0168(8)
C21 0.0368(10) 0.0290(8) 0.0362(10) 0.0002(7) -0.0081(8) -0.0160(8)
C22 0.0344(10) 0.0284(8) 0.0313(9) 0.0030(7) -0.0063(7) -0.0140(8)
C23 0.0266(9) 0.0291(8) 0.0262(8) 0.0012(6) -0.0036(7) -0.0126(7)
C24 0.0298(9) 0.0265(8) 0.0258(8) 0.0033(6) -0.0040(7) -0.0136(7)
C25 0.0304(9) 0.0314(8) 0.0221(8) -0.0035(6) -0.0030(7) -0.0113(7)
C26 0.0363(11) 0.0413(10) 0.0327(10) -0.0006(7) -0.0038(8) -0.0187(9)
C27 0.0345(11) 0.0625(13) 0.0372(11) -0.0056(9) -0.0056(9) -0.0219(10)
C28 0.0368(11) 0.0538(12) 0.0379(11) -0.0070(9) -0.0117(9) -0.0046(10)
C29 0.0490(13) 0.0340(9) 0.0349(10) -0.0009(8) -0.0113(9) -0.0078(9)
C30 0.0382(11) 0.0303(9) 0.0306(9) -0.0009(7) -0.0060(8) -0.0138(8)
B1 0.0312(10) 0.0277(9) 0.0261(9) 0.0014(7) -0.0071(8) -0.0151(8)

loop_
_atom_type_symbol
_atom_type_description
_atom_type_scat_dispersion_real
_atom_type_scat_dispersion_imag
_atom_type_scat_source
C C 0.0033 0.0016 'International Tables Vol C Tables 4.2.6.8 and 6.1.1.4'
H H 0.0000 0.0000 'International Tables Vol C Tables 4.2.6.8 and 6.1.1.4'
N N 0.0061 0.0033 'International Tables Vol C Tables 4.2.6.8 and 6.1.1.4'
O O 0.0106 0.0060 'International Tables Vol C Tables 4.2.6.8 and 6.1.1.4'
B B 0.0013 0.0007 'International Tables Vol C Tables 4.2.6.8 and 6.1.1.4'

loop_
_geom_angle_atom_site_label_1
_geom_angle_atom_site_label_2
_geom_angle_atom_site_label_3
_geom_angle
_geom_angle_site_symmetry_1
_geom_angle_site_symmetry_3
_geom_angle_publ_flag
C25 O1 B1 115.52(13) . . ?
C24 N1 C1 117.72(13) . . ?
C8 N2 C1 112.52(14) . . ?
C8 N2 B1 122.35(13) . . ?
C1 N2 B1 123.22(14) . . ?
C9 N3 C8 116.71(14) . . ?
C16 N4 C9 114.05(13) . . ?
C16 N4 B1 123.25(14) . . ?
C9 N4 B1 122.40(14) . . ?
C16 N5 C17 116.36(14) . . ?
C17 N6 C24 113.15(13) . . ?
C17 N6 B1 123.04(13) . . ?
C24 N6 B1 122.73(14) . . ?
N1 C1 N2 121.98(15) . . ?
N1 C1 C2 130.25(15) . . ?
N2 C1 C2 105.85(14) . . ?
C3 C2 C7 119.85(17) . . ?
C3 C2 C1 132.77(16) . . ?
C7 C2 C1 107.03(14) . . ?
C4 C3 C2 118.18(16) . . ?
C3 C4 C5 122.05(17) . . ?
C6 C5 C4 120.42(18) . . ?
C7 C6 C5 118.55(17) . . ?
C6 C7 C2 120.94(16) . . ?
C6 C7 C8 131.66(16) . . ?
C2 C7 C8 107.11(15) . . ?
N3 C8 N2 123.19(16) . . ?
N3 C8 C7 128.86(16) . . ?
N2 C8 C7 106.16(14) . . ?
N3 C9 N4 122.30(14) . . ?
N3 C9 C10 131.15(16) . . ?
N4 C9 C10 105.06(15) . . ?
C11 C10 C15 120.21(16) . . ?
C11 C10 C9 132.29(17) . . ?
C15 C10 C9 107.47(14) . . ?
C12 C11 C10 118.20(18) . . ?
C11 C12 C13 121.38(16) . . ?
C14 C13 C12 121.60(17) . . ?
C13 C14 C15 117.60(17) . . ?
C14 C15 C10 120.89(15) . . ?
C14 C15 C16 131.99(16) . . ?
C10 C15 C16 107.10(14) . . ?
N5 C16 N4 122.56(14) . . ?
N5 C16 C15 131.24(15) . . ?
N4 C16 C15 105.09(14) . . ?
N5 C17 N6 122.99(14) . . ?
N5 C17 C18 129.48(15) . . ?
N6 C17 C18 105.84(13) . . ?
C19 C18 C23 121.12(15) . . ?
C19 C18 C17 131.41(15) . . ?
C23 C18 C17 107.09(14) . . ?
C20 C19 C18 117.72(16) . . ?
C19 C20 C21 121.39(16) . . ?
C22 C21 C20 121.62(15) . . ?
C21 C22 C23 118.13(16) . . ?
C22 C23 C18 119.95(16) . . ?
C22 C23 C24 132.42(16) . . ?
C18 C23 C24 107.31(13) . . ?
N1 C24 N6 122.42(14) . . ?
N1 C24 C23 130.36(14) . . ?
N6 C24 C23 105.31(14) . . ?
O1 C25 C26 119.96(15) . . ?
O1 C25 C30 120.17(15) . . ?
C26 C25 C30 119.86(17) . . ?
C25 C26 C27 119.99(18) . . ?
C26 C27 C28 120.10(19) . . ?
C29 C28 C27 119.8(2) . . ?
C28 C29 C30 120.28(18) . . ?
C29 C30 C25 119.94(18) . . ?
O1 B1 N2 112.77(14) . . ?
O1 B1 N6 116.61(14) . . ?
N2 B1 N6 104.68(13) . . ?
O1 B1 N4 114.77(14) . . ?
N2 B1 N4 103.90(14) . . ?
N6 B1 N4 102.68(13) . . ?

loop_
_geom_bond_atom_site_label_1
_geom_bond_atom_site_label_2
_geom_bond_distance
_geom_bond_site_symmetry_2
_geom_bond_publ_flag
O1 C25 1.379(2) . ?
O1 B1 1.443(2) . ?
N1 C24 1.341(2) . ?
N1 C1 1.349(2) . ?
N2 C8 1.368(2) . ?
N2 C1 1.376(2) . ?
N2 B1 1.489(2) . ?
N3 C9 1.340(2) . ?
N3 C8 1.349(2) . ?
N4 C16 1.364(2) . ?
N4 C9 1.364(2) . ?
N4 B1 1.505(2) . ?
N5 C16 1.344(2) . ?
N5 C17 1.350(2) . ?
N6 C17 1.365(2) . ?
N6 C24 1.371(2) . ?
N6 B1 1.499(2) . ?
C1 C2 1.452(2) . ?
C2 C3 1.394(2) . ?
C2 C7 1.430(2) . ?
C3 C4 1.382(3) . ?
C4 C5 1.400(3) . ?
C5 C6 1.387(3) . ?
C6 C7 1.385(3) . ?
C7 C8 1.451(2) . ?
C9 C10 1.457(2) . ?
C10 C11 1.395(2) . ?
C10 C15 1.421(2) . ?
C11 C12 1.381(3) . ?
C12 C13 1.397(3) . ?
C13 C14 1.383(2) . ?
C14 C15 1.397(2) . ?
C15 C16 1.462(2) . ?
C17 C18 1.453(2) . ?
C18 C19 1.391(2) . ?
C18 C23 1.421(2) . ?
C19 C20 1.384(2) . ?
C20 C21 1.393(3) . ?
C21 C22 1.380(2) . ?
C22 C23 1.397(2) . ?
C23 C24 1.459(2) . ?
C25 C26 1.383(3) . ?
C25 C30 1.391(2) . ?
C26 C27 1.387(3) . ?
C27 C28 1.388(3) . ?
C28 C29 1.381(3) . ?
C29 C30 1.384(3) . ?
